data_2235085
loop_
_publ_author_name
'Li, Yue-Hua'
'Li, Feng-Feng'
'Liu, Xin-Hua'
'Zhao, Ling-Yan'

_publ_section_title
;
 Tris(5,6-dimethyl-1<i>H</i>-benzimidazole-\k<i>N</i>^3^)(pyridine-2,6-dicarboxylato-\k^3^<i>O</i>^2^,<i>N</i>,<i>O</i>^6^)nickel(II)
;
_journal_coeditor_code IM2371
_journal_issue 6
_journal_name_full 'Acta Crystallographica Section E'
_journal_page_first m739
_journal_paper_doi 10.1107/S1600536812019502
_journal_volume 68
_journal_year 2012
_chemical_formula_iupac '[Ni (C7 H3 N O4) (C9 H10 N2)3]'
_chemical_formula_moiety 'C34 H33 N7 Ni O4'
_chemical_formula_sum 'C34 H33 N7 Ni O4'
_chemical_formula_weight 662.38
_chemical_name_systematic
;
Tris(5,6-dimethyl-1<i>H</i>-benzimidazole-\k<i>N</i>^3^)(pyridine-2,6-
dicarboxylato-\k^3^<i>O</i>^2^,<i>N</i>,<i>O</i>^6^)nickel(II)
;
_space_group_IT_number 2
_symmetry_cell_setting triclinic
_symmetry_space_group_name_Hall '-P 1'
_symmetry_space_group_name_H-M 'P -1'
_atom_sites_solution_hydrogens geom
_atom_sites_solution_primary direct
_atom_sites_solution_secondary difmap
_audit_creation_method SHELXL-97
_cell_angle_alpha 89.0040(9)
_cell_angle_beta 81.4840(10)
_cell_angle_gamma 74.0780(10)
_cell_formula_units_Z 2
_cell_length_a 7.5884(7)
_cell_length_b 9.4499(9)
_cell_length_c 23.839(2)
_cell_measurement_temperature 293(2)
_cell_volume 1625.3(3)
_computing_cell_refinement 'SAINT (Bruker, 2007)'
_computing_data_collection 'APEX2 (Bruker, 2007)'
_computing_data_reduction 'SAINT (Bruker, 2007)'
_computing_molecular_graphics 'SHELXTL (Sheldrick, 2008)'
_computing_publication_material 'SHELXTL (Sheldrick, 2008)'
_computing_structure_refinement 'SHELXL97 (Sheldrick, 2008)'
_computing_structure_solution 'SHELXS97 (Sheldrick, 2008)'
_diffrn_ambient_temperature 293(2)
_diffrn_measured_fraction_theta_full 0.997
_diffrn_measured_fraction_theta_max 0.997
_diffrn_measurement_device_type 'Bruker APEXII CCD'
_diffrn_measurement_method '\f and \w'
_diffrn_radiation_monochromator graphite
_diffrn_radiation_source 'fine-focus sealed tube'
_diffrn_radiation_type MoK\a
_diffrn_radiation_wavelength 0.71073
_diffrn_reflns_av_R_equivalents 0.0210
_diffrn_reflns_av_sigmaI/netI 0.0293
_diffrn_reflns_limit_h_max 9
_diffrn_reflns_limit_h_min -9
_diffrn_reflns_limit_k_max 11
_diffrn_reflns_limit_k_min -11
_diffrn_reflns_limit_l_max 28
_diffrn_reflns_limit_l_min -28
_diffrn_reflns_number 12396
_diffrn_reflns_theta_full 25.02
_diffrn_reflns_theta_max 25.02
_diffrn_reflns_theta_min 2.24
_diffrn_standards_number 0
_exptl_absorpt_coefficient_mu 0.646
_exptl_absorpt_correction_T_max 0.9351
_exptl_absorpt_correction_T_min 0.8716
_exptl_absorpt_correction_type multi-scan
_exptl_absorpt_process_details '(<i>SADABS</i>; Sheldrick, 1996)'
_exptl_crystal_colour green
_exptl_crystal_density_diffrn 1.353
_exptl_crystal_density_method 'not measured'
_exptl_crystal_description block
_exptl_crystal_F_000 692
_exptl_crystal_size_max 0.18
_exptl_crystal_size_mid 0.15
_exptl_crystal_size_min 0.14
_refine_diff_density_max 0.271
_refine_diff_density_min -0.341
_refine_ls_extinction_method none
_refine_ls_goodness_of_fit_ref 0.943
_refine_ls_hydrogen_treatment constr
_refine_ls_matrix_type full
_refine_ls_number_parameters 421
_refine_ls_number_reflns 5721
_refine_ls_number_restraints 0
_refine_ls_restrained_S_all 0.943
_refine_ls_R_factor_all 0.0369
_refine_ls_R_factor_gt 0.0318
_refine_ls_shift/su_max 0.001
_refine_ls_shift/su_mean 0.000
_refine_ls_structure_factor_coef Fsqd
_refine_ls_weighting_details 'calc w=1/[\s^2^(Fo^2^)+(0.0503P)^2^+0.7157P] where P=(Fo^2^+2Fc^2^)/3'
_refine_ls_weighting_scheme calc
_refine_ls_wR_factor_gt 0.0828
_refine_ls_wR_factor_ref 0.0868
_reflns_number_gt 5078
_reflns_number_total 5721
_reflns_threshold_expression I>2sigma(I)
_cod_data_source_file im2371.cif
_cod_data_source_block I
_cod_database_code 2235085
_cod_database_fobs_code 2235085

loop_
_symmetry_equiv_pos_as_xyz
'x, y, z'
'-x, -y, -z'

loop_
_atom_site_type_symbol
_atom_site_label
_atom_site_fract_x
_atom_site_fract_y
_atom_site_fract_z
_atom_site_U_iso_or_equiv
_atom_site_adp_type
_atom_site_calc_flag
_atom_site_refinement_flags
_atom_site_occupancy
_atom_site_symmetry_multiplicity
Ni Ni1 0.99661(3) 0.63280(2) 0.222282(9) 0.02907(9) Uani d . 1 1
N N1 0.9467(2) 0.84068(16) 0.19677(6) 0.0297(3) Uani d . 1 1
N N4 0.8878(2) 0.57135(18) 0.15400(7) 0.0365(4) Uani d . 1 1
N N2 1.1152(2) 0.68619(17) 0.29151(7) 0.0342(4) Uani d . 1 1
N N6 1.0510(2) 0.41948(17) 0.24934(7) 0.0362(4) Uani d . 1 1
O O3 0.71968(17) 0.73993(13) 0.26733(6) 0.0349(3) Uani d . 1 1
O O2 1.24640(17) 0.62840(15) 0.16685(6) 0.0389(3) Uani d . 1 1
O O4 0.51849(18) 0.96040(15) 0.28495(7) 0.0459(4) Uani d . 1 1
C C23 0.9603(3) 0.1205(2) 0.33262(9) 0.0443(5) Uani d . 1 1
H H23 1.0312 0.0285 0.3419 0.053 Uiso calc R 1 1
C C7 0.6658(2) 0.87699(19) 0.26080(8) 0.0313(4) Uani d . 1 1
C C6 0.7936(2) 0.9412(2) 0.21938(8) 0.0318(4) Uani d . 1 1
C C25 1.2158(3) 0.3253(2) 0.24373(9) 0.0423(5) Uani d . 1 1
H H25 1.3208 0.3441 0.2232 0.051 Uiso calc R 1 1
C C9 1.0555(3) 0.6914(2) 0.35000(8) 0.0334(4) Uani d . 1 1
C C1 1.0729(3) 0.8747(2) 0.15801(8) 0.0351(4) Uani d . 1 1
O O1 1.3415(2) 0.7556(2) 0.09431(7) 0.0637(5) Uani d . 1 1
N N7 1.2178(2) 0.19856(18) 0.27062(8) 0.0453(4) Uani d . 1 1
H H7A 1.3124 0.1237 0.2712 0.054 Uiso calc R 1 1
C C17 0.9343(3) 0.3497(2) 0.28265(8) 0.0337(4) Uani d . 1 1
N N3 1.3074(2) 0.7679(2) 0.33549(7) 0.0439(4) Uani d . 1 1
H H3A 1.4004 0.7997 0.3400 0.053 Uiso calc R 1 1
C C8 1.2639(3) 0.7329(2) 0.28601(9) 0.0392(5) Uani d . 1 1
H H8 1.3330 0.7411 0.2511 0.047 Uiso calc R 1 1
C C2 1.2345(3) 0.7425(2) 0.13747(8) 0.0393(5) Uani d . 1 1
C C27 0.9756(3) 0.4677(2) 0.11018(8) 0.0343(4) Uani d . 1 1
C C18 0.7458(3) 0.3971(2) 0.30265(8) 0.0370(4) Uani d . 1 1
H H18 0.6745 0.4876 0.2922 0.044 Uiso calc R 1 1
C C28 1.1593(3) 0.3843(2) 0.09756(8) 0.0389(4) Uani d . 1 1
H H28 1.2472 0.3954 0.1192 0.047 Uiso calc R 1 1
C C24 1.0398(3) 0.2113(2) 0.29699(8) 0.0385(5) Uani d . 1 1
C C16 0.9040(3) 0.6554(2) 0.38086(9) 0.0408(5) Uani d . 1 1
H H16 0.8247 0.6195 0.3625 0.049 Uiso calc R 1 1
C C19 0.6656(3) 0.3076(2) 0.33837(9) 0.0392(5) Uani d . 1 1
C C34 0.8467(3) 0.4538(2) 0.07628(9) 0.0400(5) Uani d . 1 1
C C10 1.1749(3) 0.7435(2) 0.37780(9) 0.0389(4) Uani d . 1 1
N N5 0.6813(2) 0.5511(2) 0.10001(8) 0.0508(5) Uani d . 1 1
H H5A 0.5765 0.5671 0.0879 0.061 Uiso calc R 1 1
C C22 0.7744(3) 0.1691(2) 0.35405(9) 0.0426(5) Uani d . 1 1
C C29 1.2092(3) 0.2845(2) 0.05225(9) 0.0441(5) Uani d . 1 1
C C5 0.7630(3) 1.0872(2) 0.20455(10) 0.0462(5) Uani d . 1 1
H H5 0.6570 1.1581 0.2207 0.055 Uiso calc R 1 1
C C3 1.0500(3) 1.0176(3) 0.14083(10) 0.0513(6) Uani d . 1 1
H H3 1.1374 1.0417 0.1135 0.062 Uiso calc R 1 1
C C26 0.7146(3) 0.6156(2) 0.14517(9) 0.0457(5) Uani d . 1 1
H H26 0.6236 0.6855 0.1682 0.055 Uiso calc R 1 1
C C14 0.7053(4) 0.6362(4) 0.47250(12) 0.0769(8) Uani d . 1 1
H H14A 0.6200 0.7242 0.4900 0.115 Uiso calc R 1 1
H H14B 0.7447 0.5672 0.5013 0.115 Uiso calc R 1 1
H H14C 0.6455 0.5934 0.4473 0.115 Uiso calc R 1 1
C C32 1.0753(4) 0.2693(2) 0.01906(9) 0.0498(6) Uani d . 1 1
C C33 0.8945(3) 0.3547(3) 0.03046(9) 0.0502(5) Uani d . 1 1
H H33 0.8070 0.3464 0.0082 0.060 Uiso calc R 1 1
C C15 0.8732(3) 0.6738(3) 0.43916(9) 0.0496(5) Uani d . 1 1
C C11 1.1441(3) 0.7635(3) 0.43657(9) 0.0519(6) Uani d . 1 1
H H11 1.2237 0.7997 0.4548 0.062 Uiso calc R 1 1
C C31 1.1298(5) 0.1571(3) -0.02934(11) 0.0750(8) Uani d . 1 1
H H31A 1.0250 0.1635 -0.0484 0.112 Uiso calc R 1 1
H H31B 1.1704 0.0601 -0.0147 0.112 Uiso calc R 1 1
H H31C 1.2287 0.1765 -0.0556 0.112 Uiso calc R 1 1
C C12 0.9932(4) 0.7287(3) 0.46718(9) 0.0554(6) Uani d . 1 1
C C4 0.8950(4) 1.1245(3) 0.16495(11) 0.0579(6) Uani d . 1 1
H H4 0.8790 1.2220 0.1546 0.069 Uiso calc R 1 1
C C20 0.4618(3) 0.3609(3) 0.36204(11) 0.0574(6) Uani d . 1 1
H H20A 0.4480 0.3879 0.4014 0.086 Uiso calc R 1 1
H H20B 0.4040 0.2837 0.3582 0.086 Uiso calc R 1 1
H H20C 0.4039 0.4449 0.3415 0.086 Uiso calc R 1 1
C C13 0.9562(5) 0.7524(4) 0.53117(11) 0.0908(10) Uani d . 1 1
H H13A 1.0543 0.7846 0.5433 0.136 Uiso calc R 1 1
H H13B 0.9503 0.6616 0.5491 0.136 Uiso calc R 1 1
H H13C 0.8405 0.8258 0.5416 0.136 Uiso calc R 1 1
C C21 0.6875(4) 0.0748(3) 0.39503(11) 0.0608(7) Uani d . 1 1
H H21A 0.7793 -0.0147 0.4009 0.091 Uiso calc R 1 1
H H21B 0.5884 0.0518 0.3796 0.091 Uiso calc R 1 1
H H21C 0.6395 0.1274 0.4306 0.091 Uiso calc R 1 1
C C30 1.4084(4) 0.1915(3) 0.03947(11) 0.0643(7) Uani d . 1 1
H H30A 1.4795 0.2179 0.0656 0.096 Uiso calc R 1 1
H H30B 1.4592 0.2084 0.0014 0.096 Uiso calc R 1 1
H H30C 1.4128 0.0894 0.0432 0.096 Uiso calc R 1 1

loop_
_atom_site_aniso_label
_atom_site_aniso_U_11
_atom_site_aniso_U_22
_atom_site_aniso_U_33
_atom_site_aniso_U_12
_atom_site_aniso_U_13
_atom_site_aniso_U_23
Ni1 0.02265(13) 0.02596(14) 0.03356(14) -0.00152(9) 0.00148(9) 0.00487(9)
N1 0.0260(8) 0.0300(8) 0.0320(8) -0.0065(6) -0.0031(6) 0.0069(6)
N4 0.0296(8) 0.0356(9) 0.0405(9) -0.0043(7) -0.0027(7) 0.0024(7)
N2 0.0307(8) 0.0341(8) 0.0354(9) -0.0071(7) -0.0015(7) 0.0052(7)
N6 0.0329(9) 0.0284(8) 0.0421(9) -0.0010(7) -0.0037(7) 0.0052(7)
O3 0.0266(6) 0.0282(7) 0.0438(8) -0.0027(5) 0.0035(5) 0.0076(6)
O2 0.0274(7) 0.0441(8) 0.0395(8) -0.0039(6) 0.0022(6) 0.0033(6)
O4 0.0290(7) 0.0337(8) 0.0642(10) 0.0022(6) 0.0063(7) 0.0032(7)
C23 0.0577(14) 0.0256(10) 0.0444(12) -0.0020(9) -0.0101(10) 0.0061(9)
C7 0.0239(9) 0.0286(10) 0.0383(10) -0.0027(7) -0.0034(8) 0.0021(8)
C6 0.0295(9) 0.0275(9) 0.0364(10) -0.0046(7) -0.0052(8) 0.0052(8)
C25 0.0344(11) 0.0362(11) 0.0489(12) -0.0003(9) -0.0014(9) 0.0053(9)
C9 0.0337(10) 0.0284(9) 0.0345(10) -0.0037(8) -0.0036(8) 0.0041(8)
C1 0.0314(10) 0.0448(11) 0.0312(10) -0.0152(8) -0.0038(8) 0.0096(8)
O1 0.0379(8) 0.0897(13) 0.0485(9) -0.0043(8) 0.0132(7) 0.0230(9)
N7 0.0388(10) 0.0315(9) 0.0539(11) 0.0081(7) -0.0040(8) 0.0064(8)
C17 0.0397(10) 0.0241(9) 0.0354(10) -0.0049(8) -0.0071(8) 0.0027(8)
N3 0.0341(9) 0.0525(11) 0.0479(10) -0.0169(8) -0.0058(8) 0.0023(8)
C8 0.0336(10) 0.0428(11) 0.0391(11) -0.0106(9) 0.0006(8) 0.0053(9)
C2 0.0257(10) 0.0573(13) 0.0335(10) -0.0108(9) -0.0011(8) 0.0072(9)
C27 0.0384(10) 0.0300(10) 0.0337(10) -0.0101(8) -0.0026(8) 0.0073(8)
C18 0.0364(10) 0.0260(9) 0.0441(11) -0.0006(8) -0.0071(9) 0.0038(8)
C28 0.0390(11) 0.0367(11) 0.0387(11) -0.0091(9) -0.0010(9) 0.0034(8)
C24 0.0424(11) 0.0283(10) 0.0394(11) 0.0003(8) -0.0082(9) 0.0006(8)
C16 0.0403(11) 0.0423(11) 0.0398(11) -0.0138(9) -0.0016(9) 0.0052(9)
C19 0.0439(11) 0.0338(10) 0.0394(11) -0.0105(9) -0.0047(9) 0.0006(8)
C34 0.0427(11) 0.0402(11) 0.0395(11) -0.0150(9) -0.0081(9) 0.0096(9)
C10 0.0370(11) 0.0362(11) 0.0415(11) -0.0070(8) -0.0059(9) 0.0045(9)
N5 0.0359(10) 0.0623(12) 0.0540(11) -0.0091(9) -0.0143(8) 0.0018(9)
C22 0.0581(14) 0.0325(11) 0.0369(11) -0.0130(10) -0.0055(10) 0.0033(9)
C29 0.0530(13) 0.0370(11) 0.0373(11) -0.0109(10) 0.0059(9) 0.0028(9)
C5 0.0465(12) 0.0288(10) 0.0581(14) -0.0048(9) -0.0032(10) 0.0081(9)
C3 0.0533(14) 0.0510(13) 0.0524(13) -0.0238(11) -0.0008(11) 0.0204(11)
C26 0.0324(11) 0.0499(13) 0.0494(13) -0.0031(9) -0.0041(9) -0.0001(10)
C14 0.0722(19) 0.104(2) 0.0523(15) -0.0346(17) 0.0154(13) 0.0067(15)
C32 0.0753(16) 0.0429(12) 0.0329(11) -0.0229(12) -0.0008(11) 0.0032(9)
C33 0.0646(15) 0.0521(13) 0.0414(12) -0.0255(12) -0.0141(11) 0.0078(10)
C15 0.0527(13) 0.0550(14) 0.0378(11) -0.0146(11) 0.0026(10) 0.0069(10)
C11 0.0561(14) 0.0587(14) 0.0437(12) -0.0166(11) -0.0150(11) -0.0005(10)
C31 0.105(2) 0.0683(18) 0.0490(15) -0.0240(17) -0.0016(15) -0.0136(13)
C12 0.0630(15) 0.0625(15) 0.0365(12) -0.0121(12) -0.0042(11) 0.0030(11)
C4 0.0665(16) 0.0356(12) 0.0719(16) -0.0181(11) -0.0056(13) 0.0220(11)
C20 0.0497(14) 0.0542(14) 0.0639(15) -0.0128(11) 0.0020(11) 0.0094(12)
C13 0.107(3) 0.128(3) 0.0393(15) -0.039(2) -0.0024(15) -0.0056(16)
C21 0.0778(18) 0.0452(14) 0.0577(15) -0.0200(12) -0.0007(13) 0.0167(11)
C30 0.0601(15) 0.0596(16) 0.0592(15) -0.0043(12) 0.0143(12) -0.0126(12)

loop_
_atom_type_symbol
_atom_type_description
_atom_type_scat_dispersion_real
_atom_type_scat_dispersion_imag
_atom_type_scat_source
C C 0.0033 0.0016 'International Tables Vol C Tables 4.2.6.8 and 6.1.1.4'
Ni Ni 0.3393 1.1124 'International Tables Vol C Tables 4.2.6.8 and 6.1.1.4'
O O 0.0106 0.0060 'International Tables Vol C Tables 4.2.6.8 and 6.1.1.4'
N N 0.0061 0.0033 'International Tables Vol C Tables 4.2.6.8 and 6.1.1.4'
H H 0.0000 0.0000 'International Tables Vol C Tables 4.2.6.8 and 6.1.1.4'

loop_
_geom_angle_atom_site_label_1
_geom_angle_atom_site_label_2
_geom_angle_atom_site_label_3
_geom_angle
N1 Ni1 N6 179.06(6)
N1 Ni1 N4 91.46(6)
N6 Ni1 N4 89.43(6)
N1 Ni1 N2 90.59(6)
N6 Ni1 N2 88.51(6)
N4 Ni1 N2 177.57(6)
N1 Ni1 O2 77.98(6)
N6 Ni1 O2 101.73(6)
N4 Ni1 O2 89.53(6)
N2 Ni1 O2 89.62(6)
N1 Ni1 O3 76.12(5)
N6 Ni1 O3 104.15(6)
N4 Ni1 O3 92.00(6)
N2 Ni1 O3 89.76(6)
O2 Ni1 O3 154.09(5)
C6 N1 C1 121.90(16)
C6 N1 Ni1 120.19(12)
C1 N1 Ni1 117.88(13)
C26 N4 C27 104.39(17)
C26 N4 Ni1 126.53(14)
C27 N4 Ni1 128.93(13)
C8 N2 C9 104.53(16)
C8 N2 Ni1 124.08(14)
C9 N2 Ni1 131.26(13)
C25 N6 C17 105.31(16)
C25 N6 Ni1 124.83(14)
C17 N6 Ni1 129.39(12)
C7 O3 Ni1 114.55(11)
C2 O2 Ni1 113.29(12)
C22 C23 C24 118.82(18)
C22 C23 H23 120.6
C24 C23 H23 120.6
O4 C7 O3 125.25(17)
O4 C7 C6 118.94(16)
O3 C7 C6 115.81(15)
N1 C6 C5 120.68(18)
N1 C6 C7 112.95(15)
C5 C6 C7 126.36(17)
N6 C25 N7 113.26(19)
N6 C25 H25 123.4
N7 C25 H25 123.4
C10 C9 C16 120.18(18)
C10 C9 N2 109.36(17)
C16 C9 N2 130.46(18)
N1 C1 C3 120.40(19)
N1 C1 C2 112.89(16)
C3 C1 C2 126.71(18)
C25 N7 C24 107.06(16)
C25 N7 H7A 126.5
C24 N7 H7A 126.5
C18 C17 N6 131.03(17)
C18 C17 C24 120.27(18)
N6 C17 C24 108.68(17)
C8 N3 C10 107.15(17)
C8 N3 H3A 126.4
C10 N3 H3A 126.4
N2 C8 N3 113.66(18)
N2 C8 H8 123.2
N3 C8 H8 123.2
O1 C2 O2 126.2(2)
O1 C2 C1 118.03(19)
O2 C2 C1 115.77(16)
C28 C27 C34 119.94(18)
C28 C27 N4 130.66(18)
C34 C27 N4 109.40(17)
C19 C18 C17 119.02(17)
C19 C18 H18 120.5
C17 C18 H18 120.5
C29 C28 C27 119.0(2)
C29 C28 H28 120.5
C27 C28 H28 120.5
N7 C24 C23 133.22(18)
N7 C24 C17 105.66(17)
C23 C24 C17 121.09(19)
C15 C16 C9 119.0(2)
C15 C16 H16 120.5
C9 C16 H16 120.5
C18 C19 C22 120.42(19)
C18 C19 C20 119.28(18)
C22 C19 C20 120.27(19)
C33 C34 N5 133.1(2)
C33 C34 C27 121.8(2)
N5 C34 C27 105.10(18)
N3 C10 C9 105.30(17)
N3 C10 C11 133.4(2)
C9 C10 C11 121.2(2)
C26 N5 C34 107.34(17)
C26 N5 H5A 126.3
C34 N5 H5A 126.3
C23 C22 C19 120.33(19)
C23 C22 C21 119.6(2)
C19 C22 C21 120.1(2)
C28 C29 C32 120.3(2)
C28 C29 C30 118.8(2)
C32 C29 C30 120.9(2)
C6 C5 C4 118.0(2)
C6 C5 H5 121.0
C4 C5 H5 121.0
C1 C3 C4 118.7(2)
C1 C3 H3 120.7
C4 C3 H3 120.7
N4 C26 N5 113.77(19)
N4 C26 H26 123.1
N5 C26 H26 123.1
C15 C14 H14A 109.5
C15 C14 H14B 109.5
H14A C14 H14B 109.5
C15 C14 H14C 109.5
H14A C14 H14C 109.5
H14B C14 H14C 109.5
C33 C32 C29 120.9(2)
C33 C32 C31 119.2(2)
C29 C32 C31 119.9(2)
C32 C33 C34 118.1(2)
C32 C33 H33 121.0
C34 C33 H33 121.0
C16 C15 C12 120.6(2)
C16 C15 C14 118.6(2)
C12 C15 C14 120.7(2)
C12 C11 C10 118.6(2)
C12 C11 H11 120.7
C10 C11 H11 120.7
C32 C31 H31A 109.5
C32 C31 H31B 109.5
H31A C31 H31B 109.5
C32 C31 H31C 109.5
H31A C31 H31C 109.5
H31B C31 H31C 109.5
C11 C12 C15 120.3(2)
C11 C12 C13 119.2(2)
C15 C12 C13 120.5(2)
C3 C4 C5 120.3(2)
C3 C4 H4 119.8
C5 C4 H4 119.8
C19 C20 H20A 109.5
C19 C20 H20B 109.5
H20A C20 H20B 109.5
C19 C20 H20C 109.5
H20A C20 H20C 109.5
H20B C20 H20C 109.5
C12 C13 H13A 109.5
C12 C13 H13B 109.5
H13A C13 H13B 109.5
C12 C13 H13C 109.5
H13A C13 H13C 109.5
H13B C13 H13C 109.5
C22 C21 H21A 109.5
C22 C21 H21B 109.5
H21A C21 H21B 109.5
C22 C21 H21C 109.5
H21A C21 H21C 109.5
H21B C21 H21C 109.5
C29 C30 H30A 109.5
C29 C30 H30B 109.5
H30A C30 H30B 109.5
C29 C30 H30C 109.5
H30A C30 H30C 109.5
H30B C30 H30C 109.5

loop_
_geom_bond_atom_site_label_1
_geom_bond_atom_site_label_2
_geom_bond_distance
Ni1 N1 1.9976(15)
Ni1 N6 2.0561(15)
Ni1 N4 2.0886(16)
Ni1 N2 2.1227(16)
Ni1 O2 2.1348(13)
Ni1 O3 2.1901(12)
N1 C6 1.330(2)
N1 C1 1.331(2)
N4 C26 1.313(3)
N4 C27 1.402(2)
N2 C8 1.309(3)
N2 C9 1.398(2)
N6 C25 1.310(2)
N6 C17 1.394(2)
O3 C7 1.261(2)
O2 C2 1.265(2)
O4 C7 1.243(2)
C23 C22 1.379(3)
C23 C24 1.389(3)
C23 H23 0.9300
C7 C6 1.517(3)
C6 C5 1.384(3)
C25 N7 1.346(3)
C25 H25 0.9300
C9 C10 1.391(3)
C9 C16 1.391(3)
C1 C3 1.377(3)
C1 C2 1.518(3)
O1 C2 1.239(2)
N7 C24 1.377(3)
N7 H7A 0.8600
C17 C18 1.389(3)
C17 C24 1.400(3)
N3 C8 1.341(3)
N3 C10 1.379(3)
N3 H3A 0.8600
C8 H8 0.9300
C27 C28 1.391(3)
C27 C34 1.391(3)
C18 C19 1.384(3)
C18 H18 0.9300
C28 C29 1.385(3)
C28 H28 0.9300
C16 C15 1.381(3)
C16 H16 0.9300
C19 C22 1.420(3)
C19 C20 1.513(3)
C34 C33 1.390(3)
C34 N5 1.384(3)
C10 C11 1.393(3)
N5 C26 1.335(3)
N5 H5A 0.8600
C22 C21 1.511(3)
C29 C32 1.414(3)
C29 C30 1.515(3)
C5 C4 1.386(3)
C5 H5 0.9300
C3 C4 1.379(3)
C3 H3 0.9300
C26 H26 0.9300
C14 C15 1.523(3)
C14 H14A 0.9600
C14 H14B 0.9600
C14 H14C 0.9600
C32 C33 1.378(3)
C32 C31 1.512(3)
C33 H33 0.9300
C15 C12 1.413(3)
C11 C12 1.379(3)
C11 H11 0.9300
C31 H31A 0.9600
C31 H31B 0.9600
C31 H31C 0.9600
C12 C13 1.519(3)
C4 H4 0.9300
C20 H20A 0.9600
C20 H20B 0.9600
C20 H20C 0.9600
C13 H13A 0.9600
C13 H13B 0.9600
C13 H13C 0.9600
C21 H21A 0.9600
C21 H21B 0.9600
C21 H21C 0.9600
C30 H30A 0.9600
C30 H30B 0.9600
C30 H30C 0.9600

loop_
_geom_hbond_atom_site_label_D
_geom_hbond_atom_site_label_H
_geom_hbond_atom_site_label_A
_geom_hbond_site_symmetry_A
_geom_hbond_distance_DH
_geom_hbond_distance_HA
_geom_hbond_distance_DA
_geom_hbond_angle_DHA
N3 H3A O4 1_655 0.86 2.27 2.877(2) 127
N5 H5A O1 1_455 0.86 2.14 2.786(2) 132
N7 H7A O4 1_645 0.86 1.94 2.788(2) 171
